data_7053494
loop_
_publ_author_name
'Andrews, Philip C.'
'Bull, Steven D.'
'Koutsaplis, Magdaline'

_publ_section_title
;
 Homo- and heteroanionic alkali metal aza-enolate aggregates derived from
 o-methylvalerolactim ether
;
_journal_issue 8
_journal_name_full 'New Journal of Chemistry'
_journal_page_first 1678
_journal_paper_doi 10.1039/c0nj00088d
_journal_volume 34
_journal_year 2010
_chemical_formula_moiety 'C52 H116 K4 Li4 N12 O8'
_chemical_formula_sum 'C52 H116 K4 Li4 N12 O8'
_chemical_formula_weight 1221.73
_chemical_name_systematic
;
?
;
_space_group_IT_number 60
_symmetry_cell_setting orthorhombic
_symmetry_space_group_name_Hall '-P 2n 2ab'
_symmetry_space_group_name_H-M 'P b c n'
_atom_sites_solution_hydrogens geom
_atom_sites_solution_primary direct
_atom_sites_solution_secondary difmap
_audit_creation_method SHELXL-97
_cell_angle_alpha 90.00
_cell_angle_beta 90.00
_cell_angle_gamma 90.00
_cell_formula_units_Z 4
_cell_length_a 19.661(4)
_cell_length_b 21.434(4)
_cell_length_c 17.180(3)
_cell_measurement_temperature 123(2)
_cell_volume 7240(2)
_computing_cell_refinement 'DENZO-SMN (Otwinoski & Minor, 1997)'
_computing_data_collection 'Nonius Collect'
_computing_data_reduction 'DENZO-SMN (Otwinoski & Minor, 1997)'
_computing_molecular_graphics 'X-seed / POV-Ray'
_computing_publication_material 'CIFTAB (Sheldrick, 1997)'
_computing_structure_refinement 'SHELXL-97 (Sheldrick, 1997)'
_computing_structure_solution 'SHELXS-97 (Sheldrick, 1990)'
_diffrn_ambient_temperature 123(2)
_diffrn_measured_fraction_theta_full 1.000
_diffrn_measured_fraction_theta_max 1.000
_diffrn_measurement_device_type 'Nonius Kappa CCD'
_diffrn_measurement_method 'phi and omega scans'
_diffrn_radiation_monochromator graphite
_diffrn_radiation_source 'fine-focus sealed tube'
_diffrn_radiation_type MoK\a
_diffrn_radiation_wavelength 0.71073
_diffrn_reflns_av_R_equivalents 0.0946
_diffrn_reflns_av_sigmaI/netI 0.0520
_diffrn_reflns_limit_h_max 23
_diffrn_reflns_limit_h_min -23
_diffrn_reflns_limit_k_max 25
_diffrn_reflns_limit_k_min -25
_diffrn_reflns_limit_l_max 20
_diffrn_reflns_limit_l_min -20
_diffrn_reflns_number 55794
_diffrn_reflns_theta_full 25.00
_diffrn_reflns_theta_max 25.00
_diffrn_reflns_theta_min 1.41
_diffrn_standards_number 0
_exptl_absorpt_coefficient_mu 0.297
_exptl_absorpt_correction_T_max 0.9708
_exptl_absorpt_correction_T_min 0.9541
_exptl_absorpt_correction_type multi-scan
_exptl_absorpt_process_details 'SORTAV (Blessing, 1997)'
_exptl_crystal_colour orange
_exptl_crystal_density_diffrn 1.121
_exptl_crystal_density_method 'not measured'
_exptl_crystal_description cubic
_exptl_crystal_F_000 2656
_exptl_crystal_size_max 0.16
_exptl_crystal_size_mid 0.12
_exptl_crystal_size_min 0.10
_refine_diff_density_max 0.695
_refine_diff_density_min -0.416
_refine_diff_density_rms 0.065
_refine_ls_extinction_method none
_refine_ls_goodness_of_fit_ref 1.036
_refine_ls_hydrogen_treatment constr
_refine_ls_matrix_type full
_refine_ls_number_parameters 375
_refine_ls_number_reflns 6384
_refine_ls_number_restraints 15
_refine_ls_restrained_S_all 1.054
_refine_ls_R_factor_all 0.1375
_refine_ls_R_factor_gt 0.0802
_refine_ls_shift/su_max 0.000
_refine_ls_shift/su_mean 0.000
_refine_ls_structure_factor_coef Fsqd
_refine_ls_weighting_details 'calc w=1/[\s^2^(Fo^2^)+(0.1138P)^2^+10.7940P] where P=(Fo^2^+2Fc^2^)/3'
_refine_ls_weighting_scheme calc
_refine_ls_wR_factor_gt 0.2073
_refine_ls_wR_factor_ref 0.2471
_reflns_number_gt 3759
_reflns_number_total 6384
_reflns_threshold_expression >2sigma(I)
_cod_data_source_file c0nj00088d.txt
_cod_data_source_block cmp6
_cod_original_sg_symbol_H-M Pbcn
_cod_database_code 7053494

loop_
_symmetry_equiv_pos_as_xyz
'x, y, z'
'-x+1/2, -y+1/2, z+1/2'
'x+1/2, -y+1/2, -z'
'-x, y, -z+1/2'
'-x, -y, -z'
'x-1/2, y-1/2, -z-1/2'
'-x-1/2, y-1/2, z'
'x, -y, z-1/2'

loop_
_atom_site_label
_atom_site_type_symbol
_atom_site_fract_x
_atom_site_fract_y
_atom_site_fract_z
_atom_site_U_iso_or_equiv
_atom_site_adp_type
_atom_site_occupancy
_atom_site_symmetry_multiplicity
_atom_site_calc_flag
_atom_site_refinement_flags
K1 K 0.16499(5) 0.19701(6) 0.17386(6) 0.0598(4) Uani 1 1 d .
K2 K 0.0000 0.03465(6) 0.2500 0.0713(6) Uani 1 2 d S
K3 K 0.0000 0.36067(6) 0.2500 0.0506(4) Uani 1 2 d S
O1 O 0.1594(2) 0.05484(19) 0.2095(2) 0.0834(13) Uani 1 1 d .
O2 O 0.1340(2) 0.34447(19) 0.1590(2) 0.0828(13) Uani 1 1 d .
O3 O 0.03102(14) 0.14793(12) 0.17415(14) 0.0358(6) Uani 1 1 d .
O4 O 0.06831(13) 0.24595(11) 0.28051(14) 0.0341(6) Uani 1 1 d .
N1 N 0.1354(3) 0.1049(2) 0.3195(2) 0.0729(14) Uani 1 1 d .
N2 N 0.0534(2) 0.29210(18) 0.0940(2) 0.0563(11) Uani 1 1 d .
N3 N 0.2649(2) 0.1781(2) 0.0481(3) 0.0756(14) Uani 1 1 d .
N4 N 0.3078(2) 0.2164(2) 0.2067(3) 0.0807(14) Uani 1 1 d .
N5 N 0.0049(3) -0.07994(18) 0.3399(2) 0.0625(12) Uani 1 1 d .
N6 N -0.0273(3) 0.4758(2) 0.1686(3) 0.0782(15) Uani 1 1 d .
C1 C 0.1516(5) 0.1145(4) 0.4011(4) 0.156(5) Uani 1 1 d .
H1A H 0.1724 0.1565 0.4043 0.187 Uiso 1 1 calc R
H1B H 0.1073 0.1175 0.4284 0.187 Uiso 1 1 calc R
C2 C 0.1881(5) 0.0796(5) 0.4421(4) 0.147(4) Uani 1 1 d .
H2A H 0.1572 0.0592 0.4799 0.177 Uiso 1 1 calc R
H2B H 0.2182 0.1073 0.4727 0.177 Uiso 1 1 calc R
C3 C 0.2316(3) 0.0302(3) 0.4105(3) 0.090(2) Uani 1 1 d D
H3A H 0.2220 -0.0093 0.4382 0.108 Uiso 1 1 calc R
H3B H 0.2798 0.0411 0.4196 0.108 Uiso 1 1 calc R
C4 C 0.2205(3) 0.0208(2) 0.3260(3) 0.0710(16) Uani 1 1 d D
H4 H 0.2446 -0.0104 0.2981 0.085 Uiso 1 1 calc R
C5 C 0.1724(2) 0.0603(2) 0.2876(3) 0.0602(13) Uani 1 1 d DU
C6 C 0.1969(3) 0.0109(3) 0.1648(4) 0.088(2) Uani 1 1 d .
H6A H 0.2454 0.0208 0.1676 0.132 Uiso 1 1 calc R
H6B H 0.1818 0.0126 0.1104 0.132 Uiso 1 1 calc R
H6C H 0.1891 -0.0312 0.1854 0.132 Uiso 1 1 calc R
C7 C 0.0142(3) 0.2843(3) 0.0227(3) 0.0766(17) Uani 1 1 d .
H7A H -0.0124 0.2452 0.0267 0.092 Uiso 1 1 calc R
H7B H -0.0186 0.3192 0.0185 0.092 Uiso 1 1 calc R
C8 C 0.0537(4) 0.2822(4) -0.0472(3) 0.101(2) Uani 1 1 d .
H8A H 0.0226 0.2799 -0.0924 0.121 Uiso 1 1 calc R
H8B H 0.0817 0.2438 -0.0469 0.121 Uiso 1 1 calc R
C9 C 0.1013(5) 0.3398(3) -0.0570(4) 0.107(3) Uani 1 1 d .
H9A H 0.1395 0.3291 -0.0921 0.128 Uiso 1 1 calc R
H9B H 0.0756 0.3747 -0.0806 0.128 Uiso 1 1 calc R
C10 C 0.1283(4) 0.3592(3) 0.0201(3) 0.085(2) Uani 1 1 d .
H10 H 0.1621 0.3908 0.0232 0.102 Uiso 1 1 calc R
C11 C 0.1053(3) 0.3323(2) 0.0853(3) 0.0578(13) Uani 1 1 d .
C12 C 0.1910(3) 0.3849(3) 0.1625(4) 0.090(2) Uani 1 1 d .
H12A H 0.2290 0.3663 0.1338 0.135 Uiso 1 1 calc R
H12B H 0.2042 0.3912 0.2169 0.135 Uiso 1 1 calc R
H12C H 0.1792 0.4252 0.1390 0.135 Uiso 1 1 calc R
C13 C 0.0415(3) 0.1186(2) 0.1020(2) 0.0518(12) Uani 1 1 d .
H13A H 0.0707 0.0820 0.1092 0.078 Uiso 1 1 calc R
H13B H 0.0636 0.1479 0.0662 0.078 Uiso 1 1 calc R
H13C H -0.0023 0.1055 0.0804 0.078 Uiso 1 1 calc R
C14 C 0.1181(2) 0.2759(2) 0.3242(3) 0.0499(11) Uani 1 1 d .
H14A H 0.0965 0.3016 0.3643 0.075 Uiso 1 1 calc R
H14B H 0.1457 0.3024 0.2901 0.075 Uiso 1 1 calc R
H14C H 0.1474 0.2446 0.3491 0.075 Uiso 1 1 calc R
C15 C 0.3357(4) 0.1791(5) 0.0741(5) 0.130(3) Uani 1 1 d U
H15A H 0.3653 0.1886 0.0290 0.156 Uiso 1 1 calc R
H15B H 0.3481 0.1370 0.0933 0.156 Uiso 1 1 calc R
C16 C 0.3496(3) 0.2264(5) 0.1380(5) 0.115(3) Uani 1 1 d .
H16A H 0.3981 0.2241 0.1530 0.138 Uiso 1 1 calc R
H16B H 0.3409 0.2689 0.1176 0.138 Uiso 1 1 calc R
C17 C 0.2537(6) 0.1308(5) -0.0059(5) 0.176(5) Uani 1 1 d .
H17A H 0.2092 0.1367 -0.0305 0.264 Uiso 1 1 calc R
H17B H 0.2548 0.0903 0.0205 0.264 Uiso 1 1 calc R
H17C H 0.2894 0.1320 -0.0458 0.264 Uiso 1 1 calc R
C18 C 0.2468(5) 0.2378(4) 0.0133(5) 0.134(3) Uani 1 1 d .
H18A H 0.2783 0.2472 -0.0294 0.201 Uiso 1 1 calc R
H18B H 0.2498 0.2707 0.0528 0.201 Uiso 1 1 calc R
H18C H 0.2003 0.2358 -0.0069 0.201 Uiso 1 1 calc R
C19 C 0.3239(4) 0.2646(4) 0.2649(5) 0.113(3) Uani 1 1 d .
H19A H 0.2966 0.2576 0.3118 0.169 Uiso 1 1 calc R
H19B H 0.3136 0.3059 0.2434 0.169 Uiso 1 1 calc R
H19C H 0.3724 0.2624 0.2782 0.169 Uiso 1 1 calc R
C20 C 0.3178(5) 0.1549(3) 0.2394(4) 0.113(3) Uani 1 1 d .
H20A H 0.3072 0.1232 0.2000 0.169 Uiso 1 1 calc R
H20B H 0.2878 0.1494 0.2844 0.169 Uiso 1 1 calc R
H20C H 0.3653 0.1503 0.2559 0.169 Uiso 1 1 calc R
C21 C 0.0096(5) -0.1307(3) 0.2890(3) 0.123(3) Uani 1 1 d D
H21A H 0.0580 -0.1437 0.2898 0.148 Uiso 1 1 calc R
H21B H -0.0163 -0.1650 0.3138 0.148 Uiso 1 1 calc R
C22 C -0.0513(4) -0.0923(4) 0.3932(4) 0.118(3) Uani 1 1 d .
H22A H -0.0929 -0.1000 0.3633 0.176 Uiso 1 1 calc R
H22B H -0.0580 -0.0562 0.4273 0.176 Uiso 1 1 calc R
H22C H -0.0407 -0.1291 0.4249 0.176 Uiso 1 1 calc R
C23 C 0.0659(5) -0.0761(5) 0.3841(6) 0.158(4) Uani 1 1 d .
H23A H 0.0706 -0.1136 0.4163 0.237 Uiso 1 1 calc R
H23B H 0.0643 -0.0392 0.4177 0.237 Uiso 1 1 calc R
H23C H 0.1048 -0.0729 0.3487 0.237 Uiso 1 1 calc R
C24 C -0.0220(4) 0.5284(3) 0.2175(4) 0.102(3) Uani 1 1 d .
H24A H -0.0683 0.5375 0.2372 0.123 Uiso 1 1 calc R
H24B H -0.0087 0.5641 0.1842 0.123 Uiso 1 1 calc R
C25 C -0.0849(7) 0.4697(4) 0.1238(8) 0.208(7) Uani 1 1 d .
H25A H -0.1252 0.4720 0.1572 0.312 Uiso 1 1 calc R
H25B H -0.0840 0.4294 0.0969 0.312 Uiso 1 1 calc R
H25C H -0.0865 0.5035 0.0853 0.312 Uiso 1 1 calc R
C26 C 0.0293(6) 0.4825(5) 0.1127(5) 0.180(5) Uani 1 1 d .
H26A H 0.0329 0.4444 0.0813 0.270 Uiso 1 1 calc R
H26B H 0.0719 0.4892 0.1411 0.270 Uiso 1 1 calc R
H26C H 0.0205 0.5182 0.0785 0.270 Uiso 1 1 calc R
Li1 Li 0.0602(4) 0.1559(3) 0.2834(4) 0.0385(16) Uani 1 1 d .
Li2 Li 0.0227(3) 0.2390(3) 0.1792(4) 0.0366(15) Uani 1 1 d .

loop_
_atom_site_aniso_label
_atom_site_aniso_U_11
_atom_site_aniso_U_22
_atom_site_aniso_U_33
_atom_site_aniso_U_23
_atom_site_aniso_U_13
_atom_site_aniso_U_12
K1 0.0405(6) 0.0847(8) 0.0540(7) -0.0128(6) 0.0093(5) -0.0054(5)
K2 0.1446(17) 0.0284(7) 0.0409(8) 0.000 0.0072(9) 0.000
K3 0.0581(9) 0.0329(7) 0.0609(9) 0.000 -0.0142(7) 0.000
O1 0.088(3) 0.097(3) 0.065(2) -0.035(2) -0.014(2) 0.056(2)
O2 0.085(3) 0.096(3) 0.068(2) 0.000(2) -0.002(2) -0.056(2)
O3 0.0475(17) 0.0329(14) 0.0270(14) -0.0036(12) 0.0021(12) -0.0007(12)
O4 0.0325(15) 0.0373(15) 0.0324(14) -0.0040(12) -0.0055(12) -0.0014(12)
N1 0.096(3) 0.069(3) 0.054(3) -0.019(2) -0.023(2) 0.049(3)
N2 0.067(3) 0.063(2) 0.039(2) 0.0082(19) -0.0035(19) -0.029(2)
N3 0.068(3) 0.082(3) 0.077(3) -0.001(3) 0.032(3) 0.003(3)
N4 0.056(3) 0.097(4) 0.090(4) 0.005(3) -0.010(3) -0.020(3)
N5 0.106(4) 0.043(2) 0.039(2) 0.0069(18) -0.004(2) -0.005(2)
N6 0.117(4) 0.052(3) 0.066(3) -0.002(2) -0.028(3) 0.027(3)
C1 0.253(11) 0.144(7) 0.070(4) -0.045(5) -0.078(6) 0.145(8)
C2 0.147(7) 0.233(10) 0.062(4) -0.021(5) -0.024(5) 0.121(8)
C3 0.091(5) 0.076(4) 0.104(5) 0.008(4) -0.037(4) 0.024(3)
C4 0.063(3) 0.050(3) 0.100(4) -0.014(3) -0.024(3) 0.019(3)
C5 0.058(3) 0.054(3) 0.068(3) -0.008(3) -0.015(3) 0.016(2)
C6 0.075(4) 0.090(4) 0.101(5) -0.041(4) 0.004(4) 0.033(3)
C7 0.105(5) 0.081(4) 0.044(3) 0.012(3) -0.012(3) -0.024(3)
C8 0.121(6) 0.134(6) 0.047(3) -0.001(4) 0.004(4) -0.031(5)
C9 0.168(8) 0.090(5) 0.062(4) 0.026(4) 0.016(4) -0.031(5)
C10 0.117(5) 0.060(3) 0.077(4) 0.003(3) 0.037(4) -0.031(3)
C11 0.068(3) 0.051(3) 0.054(3) 0.001(2) 0.011(3) -0.015(3)
C12 0.074(4) 0.080(4) 0.115(5) -0.016(4) 0.004(4) -0.039(3)
C13 0.075(3) 0.048(3) 0.033(2) -0.007(2) 0.006(2) 0.001(2)
C14 0.043(3) 0.057(3) 0.050(3) -0.010(2) -0.009(2) 0.003(2)
C15 0.090(5) 0.169(7) 0.132(6) -0.001(5) 0.049(5) 0.016(5)
C16 0.056(4) 0.177(8) 0.111(6) 0.003(6) 0.013(4) -0.027(5)
C17 0.271(14) 0.143(8) 0.114(6) -0.054(6) 0.093(8) -0.065(8)
C18 0.170(9) 0.124(7) 0.108(6) 0.019(5) 0.036(6) 0.023(6)
C19 0.096(5) 0.119(6) 0.124(6) 0.000(5) -0.045(5) -0.029(4)
C20 0.148(7) 0.094(5) 0.097(5) 0.006(4) -0.037(5) -0.015(5)
C21 0.258(11) 0.054(3) 0.057(3) 0.008(3) -0.017(5) 0.035(5)
C22 0.146(7) 0.120(6) 0.087(5) 0.039(4) 0.027(5) 0.026(5)
C23 0.144(8) 0.180(9) 0.149(8) 0.076(7) -0.059(7) -0.083(7)
C24 0.191(8) 0.047(3) 0.069(4) 0.008(3) -0.013(4) 0.016(4)
C25 0.252(13) 0.115(7) 0.258(13) 0.059(8) -0.181(12) -0.016(8)
C26 0.263(14) 0.182(10) 0.095(6) 0.000(6) 0.034(8) 0.092(10)
Li1 0.049(4) 0.030(3) 0.037(4) -0.002(3) 0.002(3) 0.007(3)
Li2 0.039(4) 0.036(3) 0.034(4) -0.001(3) 0.000(3) -0.001(3)

loop_
_atom_type_symbol
_atom_type_description
_atom_type_scat_dispersion_real
_atom_type_scat_dispersion_imag
_atom_type_scat_source
C C 0.0033 0.0016 'International Tables Vol C Tables 4.2.6.8 and 6.1.1.4'
H H 0.0000 0.0000 'International Tables Vol C Tables 4.2.6.8 and 6.1.1.4'
Li Li -0.0003 0.0001 'International Tables Vol C Tables 4.2.6.8 and 6.1.1.4'
N N 0.0061 0.0033 'International Tables Vol C Tables 4.2.6.8 and 6.1.1.4'
O O 0.0106 0.0060 'International Tables Vol C Tables 4.2.6.8 and 6.1.1.4'
K K 0.2009 0.2494 'International Tables Vol C Tables 4.2.6.8 and 6.1.1.4'

loop_
_geom_angle_atom_site_label_1
_geom_angle_atom_site_label_2
_geom_angle_atom_site_label_3
_geom_angle
_geom_angle_site_symmetry_1
_geom_angle_site_symmetry_3
O3 K1 O4 60.95(7) . .
O3 K1 N4 162.54(13) . .
O4 K1 N4 118.08(13) . .
O3 K1 N3 124.67(12) . .
O4 K1 N3 165.76(12) . .
N4 K1 N3 61.06(15) . .
O3 K1 O1 66.64(9) . .
O4 K1 O1 102.19(9) . .
N4 K1 O1 97.84(13) . .
N3 K1 O1 91.89(12) . .
O3 K1 O2 100.83(9) . .
O4 K1 O2 64.10(9) . .
N4 K1 O2 93.33(13) . .
N3 K1 O2 101.68(12) . .
O1 K1 O2 165.46(11) . .
O3 K1 N1 66.79(10) . .
O4 K1 N1 66.86(9) . .
N4 K1 N1 96.38(14) . .
N3 K1 N1 126.99(13) . .
O1 K1 N1 40.92(10) . .
O2 K1 N1 128.60(10) . .
O3 K1 N2 67.14(9) . .
O4 K1 N2 66.06(9) . .
N4 K1 N2 129.71(13) . .
N3 K1 N2 102.93(13) . .
O1 K1 N2 131.65(10) . .
O2 K1 N2 40.16(9) . .
N1 K1 N2 125.39(11) . .
O3 K2 O3 61.30(10) . 4
O3 K2 N5 119.29(9) . 4
O3 K2 N5 165.11(11) 4 4
O3 K2 N5 165.11(11) . .
O3 K2 N5 119.29(9) 4 .
N5 K2 N5 64.44(16) 4 .
O3 K2 Li1 39.59(14) . 4
O3 K2 Li1 40.13(14) 4 4
N5 K2 Li1 129.55(16) 4 4
N5 K2 Li1 150.80(16) . 4
O3 K2 C13 86.47(10) . 4
O3 K2 C13 25.82(9) 4 4
N5 K2 C13 152.21(12) 4 4
N5 K2 C13 93.50(11) . 4
Li1 K2 C13 63.49(15) 4 4
O3 K2 O1 64.97(9) . .
O3 K2 O1 101.15(9) 4 .
N5 K2 O1 91.75(12) 4 .
N5 K2 O1 101.27(13) . .
Li1 K2 O1 103.40(15) 4 .
C13 K2 O1 109.89(11) 4 .
O3 K2 O1 101.15(9) . 4
O3 K2 O1 64.97(9) 4 4
N5 K2 O1 101.27(13) 4 4
N5 K2 O1 91.75(12) . 4
Li1 K2 O1 61.96(15) 4 4
C13 K2 O1 60.69(12) 4 4
O1 K2 O1 164.65(14) . 4
O3 K2 N1 66.31(9) . .
O3 K2 N1 67.24(9) 4 .
N5 K2 N1 127.44(12) 4 .
N5 K2 N1 99.66(12) . .
Li1 K2 N1 89.55(15) 4 .
C13 K2 N1 70.28(12) 4 .
O1 K2 N1 39.84(10) . .
O1 K2 N1 130.20(10) 4 .
O3 K2 N1 67.24(9) . 4
O3 K2 N1 66.31(9) 4 4
N5 K2 N1 99.66(12) 4 4
N5 K2 N1 127.44(12) . 4
Li1 K2 N1 35.89(15) 4 4
C13 K2 N1 79.92(12) 4 4
O1 K2 N1 130.20(10) . 4
O1 K2 N1 39.84(10) 4 4
N1 K2 N1 125.43(14) . 4
O3 K2 C5 89.35(10) . 4
O3 K2 C5 74.93(10) 4 4
N5 K2 C5 90.18(13) 4 4
N5 K2 C5 105.28(13) . 4
Li1 K2 C5 55.16(15) 4 4
C13 K2 C5 79.15(13) 4 4
O1 K2 C5 151.38(11) . 4
O1 K2 C5 23.09(11) 4 4
N1 K2 C5 141.41(11) . 4
N1 K2 C5 22.15(10) 4 4
O3 K2 K1 69.98(6) . 4
O3 K2 K1 29.39(6) 4 4
N5 K2 K1 135.74(10) 4 4
N5 K2 K1 118.51(9) . 4
Li1 K2 K1 32.40(13) 4 4
C13 K2 K1 39.62(9) 4 4
O1 K2 K1 126.79(8) . 4
O1 K2 K1 38.07(7) 4 4
N1 K2 K1 96.52(7) . 4
N1 K2 K1 40.52(8) 4 4
C5 K2 K1 45.58(8) 4 4
O4 K3 O4 60.77(10) 4 .
O4 K3 N6 124.12(11) 4 .
O4 K3 N6 156.08(13) . .
O4 K3 N6 156.09(12) 4 4
O4 K3 N6 124.12(11) . 4
N6 K3 N6 62.48(19) . 4
O4 K3 Li2 39.82(14) 4 4
O4 K3 Li2 39.01(14) . 4
N6 K3 Li2 159.95(17) . 4
N6 K3 Li2 126.30(16) 4 4
O4 K3 O2 66.01(9) 4 4
O4 K3 O2 102.26(9) . 4
N6 K3 O2 100.54(14) . 4
N6 K3 O2 90.55(14) 4 4
Li2 K3 O2 63.66(15) 4 4
O4 K3 O2 102.26(9) 4 .
O4 K3 O2 66.01(9) . .
N6 K3 O2 90.55(14) . .
N6 K3 O2 100.54(14) 4 .
Li2 K3 O2 104.01(15) 4 .
O2 K3 O2 167.07(16) 4 .
O4 K3 C14 25.64(9) 4 4
O4 K3 C14 85.73(10) . 4
N6 K3 C14 99.04(13) . 4
N6 K3 C14 144.11(15) 4 4
Li2 K3 C14 63.14(15) 4 4
O2 K3 C14 61.30(12) 4 4
O2 K3 C14 110.66(11) . 4
O4 K3 N2 66.93(8) 4 .
O4 K3 N2 66.87(9) . .
N6 K3 N2 92.73(12) . .
N6 K3 N2 136.90(13) 4 .
Li2 K3 N2 89.36(15) 4 .
O2 K3 N2 130.29(11) 4 .
O2 K3 N2 41.49(9) . .
C14 K3 N2 69.40(11) 4 .
O4 K3 N2 66.87(9) 4 4
O4 K3 N2 66.93(8) . 4
N6 K3 N2 136.90(13) . 4
N6 K3 N2 92.73(12) 4 4
Li2 K3 N2 36.53(14) 4 4
O2 K3 N2 41.49(9) 4 4
O2 K3 N2 130.29(11) . 4
C14 K3 N2 80.63(11) 4 4
N2 K3 N2 125.89(14) . 4
O4 K3 K1 29.44(5) 4 4
O4 K3 K1 69.46(6) . 4
N6 K3 K1 127.71(12) . 4
N6 K3 K1 126.82(11) 4 4
Li2 K3 K1 32.33(13) 4 4
O2 K3 K1 39.36(8) 4 4
O2 K3 K1 127.86(8) . 4
C14 K3 K1 39.72(8) 4 4
N2 K3 K1 96.28(7) . 4
N2 K3 K1 41.09(7) 4 4
C5 O1 C6 119.3(4) . .
C5 O1 K1 95.8(3) . .
C6 O1 K1 121.7(4) . .
C5 O1 K2 88.9(3) . .
C6 O1 K2 121.9(4) . .
K1 O1 K2 101.96(9) . .
C11 O2 C12 117.8(4) . .
C11 O2 K3 97.7(3) . .
C12 O2 K3 125.8(4) . .
C11 O2 K1 88.0(3) . .
C12 O2 K1 116.5(4) . .
K3 O2 K1 103.38(10) . .
C13 O3 Li1 120.4(3) . 4
C13 O3 Li2 119.8(3) . .
Li1 O3 Li2 79.6(3) 4 .
C13 O3 Li1 146.8(3) . .
Li1 O3 Li1 84.5(3) 4 .
Li2 O3 Li1 84.0(3) . .
C13 O3 K2 93.1(2) . .
Li1 O3 K2 72.7(2) 4 .
Li2 O3 K2 144.9(2) . .
Li1 O3 K2 72.4(2) . .
C13 O3 K1 91.6(2) . .
Li1 O3 K1 145.6(2) 4 .
Li2 O3 K1 73.0(2) . .
Li1 O3 K1 72.5(2) . .
K2 O3 K1 121.37(10) . .
C14 O4 Li2 119.8(3) . 4
C14 O4 Li1 120.2(3) . .
Li2 O4 Li1 80.6(3) 4 .
C14 O4 Li2 146.6(3) . .
Li2 O4 Li2 83.6(3) 4 .
Li1 O4 Li2 84.8(3) . .
C14 O4 K1 92.7(2) . .
Li2 O4 K1 145.6(2) 4 .
Li1 O4 K1 72.8(2) . .
Li2 O4 K1 72.9(2) . .
C14 O4 K3 91.9(2) . .
Li2 O4 K3 72.3(2) 4 .
Li1 O4 K3 145.6(2) . .
Li2 O4 K3 71.8(2) . .
K1 O4 K3 121.01(9) . .
C5 N1 C1 112.6(4) . .
C5 N1 Li1 134.0(4) . .
C1 N1 Li1 113.2(4) . .
C5 N1 K1 91.2(3) . .
C1 N1 K1 128.3(5) . .
Li1 N1 K1 63.0(2) . .
C5 N1 K2 87.9(3) . .
C1 N1 K2 126.4(6) . .
Li1 N1 K2 61.6(2) . .
K1 N1 K2 98.30(11) . .
C11 N2 C7 112.4(4) . .
C11 N2 Li2 133.9(4) . .
C7 N2 Li2 113.6(4) . .
C11 N2 K3 92.7(3) . .
C7 N2 K3 125.3(4) . .
Li2 N2 K3 62.8(2) . .
C11 N2 K1 86.4(3) . .
C7 N2 K1 129.1(3) . .
Li2 N2 K1 62.1(2) . .
K3 N2 K1 98.77(10) . .
C17 N3 C18 109.2(7) . .
C17 N3 C15 111.3(7) . .
C18 N3 C15 110.2(7) . .
C17 N3 K1 119.0(5) . .
C18 N3 K1 91.0(4) . .
C15 N3 K1 114.1(4) . .
C20 N4 C16 111.9(6) . .
C20 N4 C19 110.2(5) . .
C16 N4 C19 109.0(6) . .
C20 N4 K1 94.5(4) . .
C16 N4 K1 114.3(4) . .
C19 N4 K1 116.2(4) . .
C21 N5 C23 108.8(7) . .
C21 N5 C22 107.6(6) . .
C23 N5 C22 108.3(6) . .
C21 N5 K2 109.1(3) . .
C23 N5 K2 105.2(4) . .
C22 N5 K2 117.6(4) . .
C25 N6 C24 118.0(7) . .
C25 N6 C26 105.3(8) . .
C24 N6 C26 104.8(7) . .
C25 N6 K3 110.0(5) . .
C24 N6 K3 112.4(3) . .
C26 N6 K3 104.9(5) . .
C2 C1 N1 125.6(6) . .
C2 C1 H1A 105.9 . .
N1 C1 H1A 105.9 . .
C2 C1 H1B 105.9 . .
N1 C1 H1B 105.9 . .
H1A C1 H1B 106.2 . .
C1 C2 C3 123.8(6) . .
C1 C2 H2A 106.4 . .
C3 C2 H2A 106.4 . .
C1 C2 H2B 106.4 . .
C3 C2 H2B 106.4 . .
H2A C2 H2B 106.4 . .
C2 C3 C4 112.0(5) . .
C2 C3 H3A 109.2 . .
C4 C3 H3A 109.2 . .
C2 C3 H3B 109.2 . .
C4 C3 H3B 109.2 . .
H3A C3 H3B 107.9 . .
C5 C4 C3 118.0(5) . .
C5 C4 H4 121.0 . .
C3 C4 H4 121.0 . .
N1 C5 O1 111.5(4) . .
N1 C5 C4 127.0(5) . .
O1 C5 C4 121.5(4) . .
O1 C6 H6A 109.5 . .
O1 C6 H6B 109.5 . .
H6A C6 H6B 109.5 . .
O1 C6 H6C 109.5 . .
H6A C6 H6C 109.5 . .
H6B C6 H6C 109.5 . .
C8 C7 N2 115.0(6) . .
C8 C7 H7A 108.5 . .
N2 C7 H7A 108.5 . .
C8 C7 H7B 108.5 . .
N2 C7 H7B 108.5 . .
H7A C7 H7B 107.5 . .
C7 C8 C9 113.0(6) . .
C7 C8 H8A 109.0 . .
C9 C8 H8A 109.0 . .
C7 C8 H8B 109.0 . .
C9 C8 H8B 109.0 . .
H8A C8 H8B 107.8 . .
C10 C9 C8 109.8(5) . .
C10 C9 H9A 109.7 . .
C8 C9 H9A 109.7 . .
C10 C9 H9B 109.7 . .
C8 C9 H9B 109.7 . .
H9A C9 H9B 108.2 . .
C11 C10 C9 120.3(5) . .
C11 C10 H10 119.9 . .
C9 C10 H10 119.9 . .
C10 C11 N2 128.8(5) . .
C10 C11 O2 122.4(5) . .
N2 C11 O2 108.8(4) . .
O2 C12 H12A 109.5 . .
O2 C12 H12B 109.5 . .
H12A C12 H12B 109.5 . .
O2 C12 H12C 109.5 . .
H12A C12 H12C 109.5 . .
H12B C12 H12C 109.5 . .
O3 C13 H13A 109.5 . .
O3 C13 H13B 109.5 . .
H13A C13 H13B 109.5 . .
O3 C13 H13C 109.5 . .
H13A C13 H13C 109.5 . .
H13B C13 H13C 109.5 . .
O4 C14 H14A 109.5 . .
O4 C14 H14B 109.5 . .
H14A C14 H14B 109.5 . .
O4 C14 H14C 109.5 . .
H14A C14 H14C 109.5 . .
H14B C14 H14C 109.5 . .
N3 C15 C16 113.6(6) . .
N3 C15 H15A 108.8 . .
C16 C15 H15A 108.8 . .
N3 C15 H15B 108.8 . .
C16 C15 H15B 108.8 . .
H15A C15 H15B 107.7 . .
N4 C16 C15 112.7(6) . .
N4 C16 H16A 109.1 . .
C15 C16 H16A 109.1 . .
N4 C16 H16B 109.1 . .
C15 C16 H16B 109.1 . .
H16A C16 H16B 107.8 . .
N3 C17 H17A 109.5 . .
N3 C17 H17B 109.5 . .
H17A C17 H17B 109.5 . .
N3 C17 H17C 109.5 . .
H17A C17 H17C 109.5 . .
H17B C17 H17C 109.5 . .
N3 C18 H18A 109.5 . .
N3 C18 H18B 109.5 . .
H18A C18 H18B 109.5 . .
N3 C18 H18C 109.5 . .
H18A C18 H18C 109.5 . .
H18B C18 H18C 109.5 . .
N4 C19 H19A 109.5 . .
N4 C19 H19B 109.5 . .
H19A C19 H19B 109.5 . .
N4 C19 H19C 109.5 . .
H19A C19 H19C 109.5 . .
H19B C19 H19C 109.5 . .
N4 C20 H20A 109.5 . .
N4 C20 H20B 109.5 . .
H20A C20 H20B 109.5 . .
N4 C20 H20C 109.5 . .
H20A C20 H20C 109.5 . .
H20B C20 H20C 109.5 . .
C21 C21 N5 125.7(4) 4 .
C21 C21 H21A 105.9 4 .
N5 C21 H21A 105.9 . .
C21 C21 H21B 105.9 4 .
N5 C21 H21B 105.9 . .
H21A C21 H21B 106.2 . .
N5 C22 H22A 109.5 . .
N5 C22 H22B 109.5 . .
H22A C22 H22B 109.5 . .
N5 C22 H22C 109.5 . .
H22A C22 H22C 109.5 . .
H22B C22 H22C 109.5 . .
N5 C23 H23A 109.5 . .
N5 C23 H23B 109.5 . .
H23A C23 H23B 109.5 . .
N5 C23 H23C 109.5 . .
H23A C23 H23C 109.5 . .
H23B C23 H23C 109.5 . .
N6 C24 C24 121.0(5) . 4
N6 C24 H24A 107.1 . .
C24 C24 H24A 107.1 4 .
N6 C24 H24B 107.1 . .
C24 C24 H24B 107.1 4 .
H24A C24 H24B 106.8 . .
N6 C25 H25A 109.5 . .
N6 C25 H25B 109.5 . .
H25A C25 H25B 109.5 . .
N6 C25 H25C 109.5 . .
H25A C25 H25C 109.5 . .
H25B C25 H25C 109.5 . .
N6 C26 H26A 109.5 . .
N6 C26 H26B 109.5 . .
H26A C26 H26B 109.5 . .
N6 C26 H26C 109.5 . .
H26A C26 H26C 109.5 . .
H26B C26 H26C 109.5 . .
O4 Li1 N1 120.4(4) . .
O4 Li1 O3 100.0(3) . 4
N1 Li1 O3 122.3(4) . 4
O4 Li1 O3 94.9(3) . .
N1 Li1 O3 118.5(3) . .
O3 Li1 O3 94.7(3) 4 .
O4 Li1 Li2 49.5(2) . 4
N1 Li1 Li2 144.7(4) . 4
O3 Li1 Li2 50.5(2) 4 4
O3 Li1 Li2 96.7(3) . 4
O4 Li1 Li1 93.6(2) . 4
N1 Li1 Li1 145.6(2) . 4
O3 Li1 Li1 48.2(2) 4 4
O3 Li1 Li1 47.4(2) . 4
Li2 Li1 Li1 61.6(2) 4 4
O4 Li2 N2 120.8(4) 4 .
O4 Li2 O3 99.8(3) 4 .
N2 Li2 O3 121.5(4) . .
O4 Li2 O4 95.7(3) 4 .
N2 Li2 O4 118.7(3) . .
O3 Li2 O4 94.4(3) . .
O4 Li2 Li1 49.9(2) 4 4
N2 Li2 Li1 144.2(4) . 4
O3 Li2 Li1 49.9(2) . 4
O4 Li2 Li1 97.1(3) . 4
O4 Li2 Li2 48.8(2) 4 4
N2 Li2 Li2 144.2(2) . 4
O3 Li2 Li2 94.0(2) . 4
O4 Li2 Li2 47.6(2) . 4
Li1 Li2 Li2 62.2(2) 4 4

loop_
_geom_bond_atom_site_label_1
_geom_bond_atom_site_label_2
_geom_bond_distance
_geom_bond_site_symmetry_2
K1 O3 2.836(3) .
K1 O4 2.841(3) .
K1 N4 2.894(5) .
K1 N3 2.948(4) .
K1 O1 3.110(4) .
K1 O2 3.229(5) .
K1 N1 3.240(5) .
K1 N2 3.295(4) .
K2 O3 2.822(3) .
K2 O3 2.822(3) 4
K2 N5 2.903(4) 4
K2 N5 2.903(4) .
K2 Li1 2.913(7) 4
K2 C13 3.220(5) 4
K2 O1 3.239(4) .
K2 O1 3.239(4) 4
K2 N1 3.283(5) .
K2 N1 3.283(5) 4
K2 C5 3.494(5) 4
K2 K1 4.9340(16) 4
K3 O4 2.850(3) 4
K3 O4 2.850(3) .
K3 N6 2.887(4) .
K3 N6 2.887(4) 4
K3 Li2 2.913(7) 4
K3 O2 3.083(4) 4
K3 O2 3.083(4) .
K3 C14 3.214(5) 4
K3 N2 3.231(4) .
K3 N2 3.231(4) 4
K3 K1 4.9538(16) 4
O1 C5 1.370(6) .
O1 C6 1.422(6) .
O2 C11 1.411(6) .
O2 C12 1.418(6) .
O3 C13 1.405(5) .
O3 Li1 1.944(8) 4
O3 Li2 1.960(7) .
O3 Li1 1.970(7) .
O4 C14 1.391(5) .
O4 Li2 1.925(7) 4
O4 Li1 1.937(7) .
O4 Li2 1.964(7) .
N1 C5 1.318(6) .
N1 C1 1.452(7) .
N1 Li1 1.941(8) .
N2 C11 1.344(6) .
N2 C7 1.457(6) .
N2 Li2 1.949(7) .
N3 C17 1.392(9) .
N3 C18 1.457(9) .
N3 C15 1.463(9) .
N4 C20 1.446(8) .
N4 C16 1.454(8) .
N4 C19 1.473(8) .
N5 C21 1.399(7) .
N5 C23 1.422(9) .
N5 C22 1.459(8) .
N6 C25 1.376(10) .
N6 C24 1.409(7) .
N6 C26 1.477(11) .
C1 C2 1.254(8) .
C1 H1A 0.9900 .
C1 H1B 0.9900 .
C2 C3 1.466(9) .
C2 H2A 0.9900 .
C2 H2B 0.9900 .
C3 C4 1.481(4) .
C3 H3A 0.9900 .
C3 H3B 0.9900 .
C4 C5 1.431(4) .
C4 H4 0.9500 .
C6 H6A 0.9800 .
C6 H6B 0.9800 .
C6 H6C 0.9800 .
C7 C8 1.431(8) .
C7 H7A 0.9900 .
C7 H7B 0.9900 .
C8 C9 1.559(9) .
C8 H8A 0.9900 .
C8 H8B 0.9900 .
C9 C10 1.487(9) .
C9 H9A 0.9900 .
C9 H9B 0.9900 .
C10 C11 1.338(7) .
C10 H10 0.9500 .
C12 H12A 0.9800 .
C12 H12B 0.9800 .
C12 H12C 0.9800 .
C13 H13A 0.9800 .
C13 H13B 0.9800 .
C13 H13C 0.9800 .
C14 H14A 0.9800 .
C14 H14B 0.9800 .
C14 H14C 0.9800 .
C15 C16 1.520(11) .
C15 H15A 0.9900 .
C15 H15B 0.9900 .
C16 H16A 0.9900 .
C16 H16B 0.9900 .
C17 H17A 0.9800 .
C17 H17B 0.9800 .
C17 H17C 0.9800 .
C18 H18A 0.9800 .
C18 H18B 0.9800 .
C18 H18C 0.9800 .
C19 H19A 0.9800 .
C19 H19B 0.9800 .
C19 H19C 0.9800 .
C20 H20A 0.9800 .
C20 H20B 0.9800 .
C20 H20C 0.9800 .
C21 C21 1.393(8) 4
C21 H21A 0.9900 .
C21 H21B 0.9900 .
C22 H22A 0.9800 .
C22 H22B 0.9800 .
C22 H22C 0.9800 .
C23 H23A 0.9800 .
C23 H23B 0.9800 .
C23 H23C 0.9800 .
C24 C24 1.414(13) 4
C24 H24A 0.9900 .
C24 H24B 0.9900 .
C25 H25A 0.9800 .
C25 H25B 0.9800 .
C25 H25C 0.9800 .
C26 H26A 0.9800 .
C26 H26B 0.9800 .
C26 H26C 0.9800 .
Li1 O3 1.944(8) 4
Li1 Li2 2.499(9) 4
Li1 Li1 2.630(14) 4
Li2 O4 1.925(7) 4
Li2 Li1 2.499(9) 4
Li2 Li2 2.592(13) 4
